data_7217514
loop_
_publ_author_name
'Chen, Sheng-Chun'
'Tian, Feng'
'Huang, Kun-Lin'
'Li, Cheng-Peng'
'Zhong, Jing'
'He, Ming-Yang'
'Zhang, Zhi-Hui'
'Wang, Hong-Ning'
'Du, Miao'
'Chen, Qun'

_publ_section_title
;
 Solvent-mediated assembly of chiral/achiral hydrophilic
 Ca(ii)-tetrafluoroterephthalate coordination frameworks: 3D chiral water
 aggregation, structural transformation and selective CO2adsorption
;
_journal_issue 33
_journal_name_full CrystEngComm
_journal_page_first 7673
_journal_paper_doi 10.1039/C4CE01019A
_journal_volume 16
_journal_year 2014
_chemical_formula_moiety '4(C8 F4 O4), H8 O4, 4(H2 O), 4(Ca)'
_chemical_formula_sum 'C32 H16 Ca4 F16 O24'
_chemical_formula_weight 1248.77
_chemical_name_systematic
;
 ?
;
_space_group_crystal_system tetragonal
_space_group_IT_number 92
_space_group_name_Hall 'P 4abw 2nw'
_space_group_name_H-M_alt 'P 41 21 2'
_symmetry_space_group_name_Hall 'P 4abw 2nw'
_symmetry_space_group_name_H-M 'P 41 21 2'
_atom_sites_solution_hydrogens difmap
_audit_creation_method SHELXL-2013
_cell_angle_alpha 90
_cell_angle_beta 90
_cell_angle_gamma 90
_cell_formula_units_Z 1
_cell_length_a 14.8357(7)
_cell_length_b 14.8357(7)
_cell_length_c 6.7854(6)
_cell_measurement_reflns_used 5309
_cell_measurement_temperature 291(2)
_cell_measurement_theta_max 27.43
_cell_measurement_theta_min 2.74
_cell_volume 1493.45(17)
_computing_cell_refinement SMART
_computing_data_collection 'SMART(Bruker, 2000)'
_computing_data_reduction 'SAINT(Bruker, 2000)'
_computing_molecular_graphics 'SHELXTL(Bruker, 2000)'
_computing_publication_material 'SHELXTL(Bruker, 2000)'
_computing_structure_refinement 'SHELXL-2013 (Sheldrick, 2013)'
_computing_structure_solution 'SHELXTL(Bruker, 2000)'
_diffrn_ambient_temperature 291(2)
_diffrn_measured_fraction_theta_full 0.987
_diffrn_measured_fraction_theta_max 0.991
_diffrn_measurement_device_type 'Bruker Smart Apex CCD '
_diffrn_measurement_method 'phi and omega scans'
_diffrn_radiation_monochromator graphite
_diffrn_radiation_source 'sealed tube'
_diffrn_radiation_type MoK\a
_diffrn_radiation_wavelength 0.71073
_diffrn_reflns_av_R_equivalents 0.0113
_diffrn_reflns_av_unetI/netI 0.0779
_diffrn_reflns_Laue_measured_fraction_full 0.987
_diffrn_reflns_Laue_measured_fraction_max 0.991
_diffrn_reflns_limit_h_max 19
_diffrn_reflns_limit_h_min -19
_diffrn_reflns_limit_k_max 19
_diffrn_reflns_limit_k_min -15
_diffrn_reflns_limit_l_max 8
_diffrn_reflns_limit_l_min -8
_diffrn_reflns_number 9683
_diffrn_reflns_point_group_measured_fraction_full 0.992
_diffrn_reflns_point_group_measured_fraction_max 0.995
_diffrn_reflns_theta_full 25.242
_diffrn_reflns_theta_max 27.535
_diffrn_reflns_theta_min 2.746
_exptl_absorpt_coefficient_mu 0.478
_exptl_absorpt_correction_T_max 0.9021
_exptl_absorpt_correction_T_min 0.8777
_exptl_absorpt_correction_type multi-scan
_exptl_absorpt_process_details 'SADABS; Bruker, 2000'
_exptl_crystal_density_diffrn 1.388
_exptl_crystal_F_000 624
_exptl_crystal_size_max 0.280
_exptl_crystal_size_mid 0.240
_exptl_crystal_size_min 0.220
_refine_diff_density_max 0.333
_refine_diff_density_min -0.285
_refine_diff_density_rms 0.083
_refine_ls_abs_structure_details
;
 Refined as an inversion twin.
;
_refine_ls_abs_structure_Flack 0.05(12)
_refine_ls_extinction_method none
_refine_ls_goodness_of_fit_ref 1.042
_refine_ls_hydrogen_treatment constr
_refine_ls_matrix_type full
_refine_ls_number_parameters 117
_refine_ls_number_reflns 1720
_refine_ls_number_restraints 0
_refine_ls_restrained_S_all 1.042
_refine_ls_R_factor_all 0.0560
_refine_ls_R_factor_gt 0.0525
_refine_ls_shift/su_max 0.000
_refine_ls_shift/su_mean 0.000
_refine_ls_structure_factor_coef Fsqd
_refine_ls_weighting_details
;
 w=1/[\s^2^(Fo^2^)+(0.055P)^2^+1.22P]
 where P=(Fo^2^+2Fc^2^)/3
;
_refine_ls_weighting_scheme calc
_refine_ls_wR_factor_gt 0.1281
_refine_ls_wR_factor_ref 0.1287
_reflns_Friedel_coverage 0.663
_reflns_Friedel_fraction_full 1.000
_reflns_Friedel_fraction_max 1.001
_reflns_number_gt 1218
_reflns_number_total 1720
_reflns_threshold_expression 'I > 2\s(I)'
_cod_duplicate_entry 7216862
_cod_data_source_file c4ce01019a2.cif
_cod_data_source_block 1
_cod_depositor_comments
;
The following automatic conversions were performed:

'_exptl_absorpt_correction_type' value 'MULTI-SCAN' changed to
'multi-scan' according to
/usr/data/users/saulius/crontab/automatic-downloads/current/RSC/lib/dictionaries/cif_core.dic
dictionary named 'cif_core.dic' version 2.4.2 from 2011-04-26.

Automatic conversion script
Id: cif_fix_values 2281 2013-09-26 08:29:07Z andrius 
;
_cod_original_cell_volume 1493.45(19)
_cod_database_code 7217514
_shelx_space_group_comment
;
The symmetry employed for this shelxl refinement is uniquely defined
by the following loop, which should always be used as a source of
symmetry information in preference to the above space-group names.
They are only intended as comments.
;
_shelx_estimated_absorpt_t_min 0.878
_shelx_estimated_absorpt_t_max 0.902
_shelxl_version_number 2013-2

loop_
_space_group_symop_operation_xyz
'x, y, z'
'-x, -y, z+1/2'
'-y+1/2, x+1/2, z+1/4'
'y+1/2, -x+1/2, z+3/4'
'-x+1/2, y+1/2, -z+1/4'
'x+1/2, -y+1/2, -z+3/4'
'y, x, -z'
'-y, -x, -z+1/2'

loop_
_atom_site_label
_atom_site_type_symbol
_atom_site_fract_x
_atom_site_fract_y
_atom_site_fract_z
_atom_site_U_iso_or_equiv
_atom_site_adp_type
_atom_site_occupancy
_atom_site_site_symmetry_order
_atom_site_calc_flag
_atom_site_refinement_flags_posn
_atom_site_refinement_flags_adp
_atom_site_refinement_flags_occupancy
_atom_site_disorder_assembly
_atom_site_disorder_group
C1 C 0.3683(4) 0.6317(4) 0.2500 0.0438(18) Uani 1 2 d S T P . .
C2 C 0.2966(4) 0.7034(4) 0.2500 0.0454(19) Uani 1 2 d S T P . .
C3 C 0.3183(3) 0.7932(3) 0.2490(12) 0.0355(11) Uani 1 1 d . . . . .
C4 C 0.0898(4) 0.9102(4) 0.2500 0.0323(15) Uani 1 2 d S T P . .
C5 C 0.1612(3) 0.8388(3) 0.2500 0.0341(16) Uani 1 2 d S T P . .
C6 C 0.2528(3) 0.8583(4) 0.2541(11) 0.0395(12) Uani 1 1 d . . . . .
Ca1 Ca 0.54852(6) 0.54852(6) 0.0000 0.0221(3) Uani 1 2 d S T P . .
F1 F 0.4044(2) 0.8201(2) 0.2524(7) 0.0471(8) Uani 1 1 d . . . . .
F2 F 0.2783(2) 0.9460(2) 0.2534(6) 0.0440(7) Uani 1 1 d . . . . .
O1 O 0.4263(3) 0.6333(3) 0.1140(6) 0.0395(9) Uani 1 1 d . . . . .
O2 O 0.0434(3) 0.9197(2) 0.0991(5) 0.0382(9) Uani 1 1 d . . . . .
O2W O 0.7182(12) 0.8360(13) -0.007(4) 0.063(5) Uani 0.25 1 d . . P . .
H2X H 0.6860 0.8442 0.0949 0.076 Uiso 0.25 1 d R U P . .
H2Y H 0.7388 0.7844 0.0000 0.076 Uiso 0.25 1 d R U P . .
O3W O 0.5814(11) 0.0792(11) 0.246(3) 0.059(5) Uani 0.25 1 d . . P . .
H3X H 0.6292 0.0493 0.2234 0.071 Uiso 0.25 1 d R U P . .
H3Y H 0.5648 0.0709 0.3641 0.071 Uiso 0.25 1 d R U P . .
O1WA O 0.6149(12) 0.6924(12) -0.013(3) 0.042(4) Uani 0.25 1 d . . P A 1
H1X H 0.6720 0.6872 -0.0114 0.050 Uiso 0.25 1 d R U P A 1
H1Y H 0.5979 0.7215 0.0885 0.050 Uiso 0.25 1 d R U P A 1
O1WB O 0.6613(18) 0.646(2) -0.055(4) 0.051(7) Uani 0.25 1 d . . P A 2
H1A H 0.6829 0.6655 0.0527 0.062 Uiso 0.25 1 d R U P A 2
H1B H 0.7034 0.6233 -0.1243 0.062 Uiso 0.25 1 d R U P A 2

loop_
_atom_site_aniso_label
_atom_site_aniso_U_11
_atom_site_aniso_U_22
_atom_site_aniso_U_33
_atom_site_aniso_U_23
_atom_site_aniso_U_13
_atom_site_aniso_U_12
C1 0.051(3) 0.051(3) 0.030(4) 0.002(3) 0.002(3) -0.011(4)
C2 0.044(3) 0.044(3) 0.048(5) -0.011(3) -0.011(3) -0.004(3)
C3 0.035(3) 0.030(2) 0.041(3) -0.005(3) -0.001(3) -0.005(2)
C4 0.029(2) 0.029(2) 0.039(4) 0.001(3) 0.001(3) -0.016(3)
C5 0.027(2) 0.027(2) 0.048(4) 0.007(3) 0.007(3) -0.010(3)
C6 0.031(3) 0.040(3) 0.047(3) -0.002(3) -0.008(3) -0.013(2)
Ca1 0.0203(4) 0.0203(4) 0.0256(6) -0.0021(4) 0.0021(4) 0.0006(5)
F1 0.0409(17) 0.0479(18) 0.0527(19) 0.003(2) 0.002(2) -0.0113(14)
F2 0.0378(16) 0.0442(17) 0.0500(17) -0.006(2) 0.0099(17) -0.0064(15)
O1 0.039(2) 0.033(2) 0.046(2) -0.0025(18) 0.0011(18) -0.0033(16)
O2 0.038(2) 0.040(2) 0.037(2) 0.0015(15) 0.0031(18) -0.0153(18)
O2W 0.054(10) 0.067(12) 0.069(12) -0.014(14) -0.015(12) 0.025(9)
O3W 0.051(10) 0.057(10) 0.069(12) 0.032(10) 0.028(10) 0.026(8)
O1WA 0.044(10) 0.033(10) 0.047(11) 0.006(10) 0.003(12) -0.003(7)
O1WB 0.021(10) 0.062(19) 0.071(18) -0.016(12) 0.021(10) -0.010(10)

loop_
_atom_type_symbol
_atom_type_description
_atom_type_scat_dispersion_real
_atom_type_scat_dispersion_imag
_atom_type_scat_source
C C 0.0033 0.0016 'International Tables Vol C Tables 4.2.6.8 and 6.1.1.4'
H H 0.0000 0.0000 'International Tables Vol C Tables 4.2.6.8 and 6.1.1.4'
O O 0.0106 0.0060 'International Tables Vol C Tables 4.2.6.8 and 6.1.1.4'
F F 0.0171 0.0103 'International Tables Vol C Tables 4.2.6.8 and 6.1.1.4'
Ca Ca 0.2262 0.3064 'International Tables Vol C Tables 4.2.6.8 and 6.1.1.4'

loop_
_geom_angle_atom_site_label_1
_geom_angle_atom_site_label_2
_geom_angle_atom_site_label_3
_geom_angle
_geom_angle_site_symmetry_1
_geom_angle_site_symmetry_3
O1 C1 O1 124.0(8) . 8_665
O1 C1 C2 118.0(4) . .
O1 C1 C2 118.0(4) 8_665 .
C3 C2 C3 117.1(7) . 8_665
C3 C2 C1 121.4(4) . .
C3 C2 C1 121.4(4) 8_665 .
F1 C3 C6 117.7(4) . .
F1 C3 C2 120.9(5) . .
C6 C3 C2 121.3(5) . .
O2 C4 O2 123.6(7) . 8_665
O2 C4 C5 118.2(4) . .
O2 C4 C5 118.2(4) 8_665 .
O2 C4 Ca1 61.8(4) . 3
O2 C4 Ca1 61.8(4) 8_665 3
C5 C4 Ca1 180.0(4) . 3
C6 C5 C6 114.1(7) 8_665 .
C6 C5 C4 122.9(3) 8_665 .
C6 C5 C4 122.9(3) . .
F2 C6 C3 118.7(4) . .
F2 C6 C5 118.2(5) . .
C3 C6 C5 123.0(5) . .
O1WB Ca1 O1WB 20.9(10) 7 .
O1WB Ca1 O1 106.7(8) 7 7
O1WB Ca1 O1 92.5(8) . 7
O1WB Ca1 O1 92.5(8) 7 .
O1WB Ca1 O1 106.7(8) . .
O1 Ca1 O1 160.6(2) 7 .
O1 Ca1 O1WA 81.3(5) 7 7
O1 Ca1 O1WA 117.8(5) . 7
O1 Ca1 O1WA 117.8(5) 7 .
O1 Ca1 O1WA 81.3(5) . .
O1WB Ca1 O2 74.6(8) 7 3_655
O1WB Ca1 O2 92.2(8) . 3_655
O1 Ca1 O2 101.24(13) 7 3_655
O1 Ca1 O2 81.02(13) . 3_655
O1WA Ca1 O2 78.5(6) 7 3_655
O1WA Ca1 O2 89.0(6) . 3_655
O1WB Ca1 O2 92.2(8) 7 6_564
O1WB Ca1 O2 74.6(8) . 6_564
O1 Ca1 O2 81.02(13) 7 6_564
O1 Ca1 O2 101.24(13) . 6_564
O1WA Ca1 O2 89.0(6) 7 6_564
O1WA Ca1 O2 78.5(6) . 6_564
O2 Ca1 O2 166.7(2) 3_655 6_564
O1WB Ca1 O2 160.9(11) 7 4_454
O1WB Ca1 O2 146.4(8) . 4_454
O1 Ca1 O2 81.72(13) 7 4_454
O1 Ca1 O2 80.79(12) . 4_454
O1WA Ca1 O2 156.2(6) 7 4_454
O1WA Ca1 O2 141.3(5) . 4_454
O2 Ca1 O2 121.38(11) 3_655 4_454
O2 Ca1 O2 71.84(15) 6_564 4_454
O1WB Ca1 O2 146.4(8) 7 5_545
O1WB Ca1 O2 160.9(11) . 5_545
O1 Ca1 O2 80.79(12) 7 5_545
O1 Ca1 O2 81.73(13) . 5_545
O1WA Ca1 O2 141.3(5) 7 5_545
O1WA Ca1 O2 156.2(6) . 5_545
O2 Ca1 O2 71.84(15) 3_655 5_545
O2 Ca1 O2 121.38(11) 6_564 5_545
O2 Ca1 O2 50.61(17) 4_454 5_545
O1WB Ca1 C4 169.5(5) 7 4_454
O1WB Ca1 C4 169.5(5) . 4_454
O1 Ca1 C4 80.32(10) 7 4_454
O1 Ca1 C4 80.32(10) . 4_454
O1WA Ca1 C4 159.7(4) 7 4_454
O1WA Ca1 C4 159.7(4) . 4_454
O2 Ca1 C4 96.64(10) 3_655 4_454
O2 Ca1 C4 96.64(10) 6_564 4_454
O2 Ca1 C4 25.31(9) 4_454 4_454
O2 Ca1 C4 25.31(9) 5_545 4_454
O1WB Ca1 Ca1 130.5(8) 7 2_664
O1WB Ca1 Ca1 111.3(7) . 2_664
O1 Ca1 Ca1 68.27(10) 7 2_664
O1 Ca1 Ca1 101.37(10) . 2_664
O1WA Ca1 Ca1 120.9(6) 7 2_664
O1WA Ca1 Ca1 116.8(6) . 2_664
O2 Ca1 Ca1 154.17(11) 3_655 2_664
O2 Ca1 Ca1 36.10(8) 4_454 2_664
O2 Ca1 Ca1 82.97(10) 5_545 2_664
C4 Ca1 Ca1 59.03(3) 4_454 2_664
O1 Ca1 H1X 102.2 7 .
O1 Ca1 H1X 97.1 . .
O1WA Ca1 H1X 23.8 7 .
O1WA Ca1 H1X 16.9 . .
O2 Ca1 H1X 85.5 3_655 .
O2 Ca1 H1X 81.2 6_564 .
O2 Ca1 H1X 151.9 4_454 .
O2 Ca1 H1X 157.2 5_545 .
C4 Ca1 H1X 176.3 4_454 .
Ca1 Ca1 H1X 119.3 2_664 .
O1 Ca1 H1Y 131.0 7 .
O1 Ca1 H1Y 68.3 . .
O1WA Ca1 H1Y 49.9 7 .
O1WA Ca1 H1Y 17.2 . .
O2 Ca1 H1Y 76.2 3_655 .
O2 Ca1 H1Y 92.3 6_564 .
O2 Ca1 H1Y 141.9 4_454 .
O2 Ca1 H1Y 139.0 5_545 .
C4 Ca1 H1Y 148.5 4_454 .
Ca1 Ca1 H1Y 128.8 2_664 .
H1X Ca1 H1Y 29.3 . .
O1WB Ca1 H1A 8.2 7 .
O1WB Ca1 H1A 17.3 . .
O1 Ca1 H1A 98.5 7 .
O1 Ca1 H1A 100.7 . .
O2 Ca1 H1A 75.1 3_655 .
O2 Ca1 H1A 91.6 6_564 .
O2 Ca1 H1A 163.3 4_454 .
O2 Ca1 H1A 146.1 5_545 .
C4 Ca1 H1A 171.4 4_454 .
Ca1 Ca1 H1A 128.6 2_664 .
O1WB Ca1 H1B 36.2 7 .
O1WB Ca1 H1B 17.0 . .
O1 Ca1 H1B 75.9 7 .
O1 Ca1 H1B 123.0 . .
O2 Ca1 H1B 98.9 3_655 .
O2 Ca1 H1B 68.8 6_564 .
O2 Ca1 H1B 137.1 4_454 .
O2 Ca1 H1B 152.7 5_545 .
C4 Ca1 H1B 153.7 4_454 .
Ca1 Ca1 H1B 101.1 2_664 .
H1A Ca1 H1B 30.0 . .
C1 O1 Ca1 139.6(4) . .
C4 O2 Ca1 144.4(3) . 4_464
C4 O2 Ca1 92.9(4) . 3
Ca1 O2 Ca1 105.26(14) 4_464 3
H2X O2W H2Y 107.0 . .
H3X O3W H3Y 109.5 . .
O1WA O1WA Ca1 69.7(4) 7 .
Ca1 O1WA H1X 109.5 . .
O1WA O1WA H1Y 118.7 7 .
Ca1 O1WA H1Y 107.9 . .
H1X O1WA H1Y 109.5 . .
O1WB O1WB Ca1 79.5(5) 7 .
Ca1 O1WB H1A 110.8 . .
O1WB O1WB H1B 145.1 7 .
Ca1 O1WB H1B 112.5 . .
H1A O1WB H1B 109.5 . .

loop_
_geom_bond_atom_site_label_1
_geom_bond_atom_site_label_2
_geom_bond_distance
_geom_bond_site_symmetry_2
C1 O1 1.262(6) .
C1 O1 1.262(6) 8_665
C1 C2 1.503(12) .
C2 C3 1.371(7) .
C2 C3 1.371(7) 8_665
C3 F1 1.338(6) .
C3 C6 1.371(8) .
C4 O2 1.242(5) .
C4 O2 1.242(5) 8_665
C4 C5 1.498(11) .
C4 Ca1 2.903(8) 3
C5 C6 1.390(6) 8_665
C5 C6 1.390(6) .
C6 F2 1.354(6) .
Ca1 O1WB 2.245(18) 7
Ca1 O1WB 2.245(18) .
Ca1 O1 2.338(4) 7
Ca1 O1 2.338(4) .
Ca1 O1WA 2.353(18) 7
Ca1 O1WA 2.353(18) .
Ca1 O2 2.416(4) 3_655
Ca1 O2 2.416(4) 6_564
Ca1 O2 2.561(4) 4_454
Ca1 O2 2.561(4) 5_545
Ca1 C4 2.903(8) 4_454
Ca1 H1X 2.7551 .
Ca1 H1Y 2.7361 .
Ca1 H1A 2.6678 .
Ca1 H1B 2.6873 .
O2 Ca1 2.416(4) 4_464
O2 Ca1 2.561(4) 3
O2W H2X 0.8499 .
O2W H2Y 0.8250 .
O3W H3X 0.8500 .
O3W H3Y 0.8500 .
O1WA O1WA 1.64(4) 7
O1WA H1X 0.8500 .
O1WA H1Y 0.8500 .
O1WB O1WB 0.82(4) 7
O1WB H1A 0.8501 .
O1WB H1B 0.8500 .

loop_
_geom_torsion_atom_site_label_1
_geom_torsion_atom_site_label_2
_geom_torsion_atom_site_label_3
_geom_torsion_atom_site_label_4
_geom_torsion
_geom_torsion_site_symmetry_1
_geom_torsion_site_symmetry_4
O1 C1 C2 C3 -55.6(4) . .
O1 C1 C2 C3 124.4(4) 8_665 .
O1 C1 C2 C3 124.4(4) . 8_665
O1 C1 C2 C3 -55.6(4) 8_665 8_665
C3 C2 C3 F1 178.6(8) 8_665 .
C1 C2 C3 F1 -1.4(8) . .
C3 C2 C3 C6 1.7(5) 8_665 .
C1 C2 C3 C6 -178.3(5) . .
O2 C4 C5 C6 -67.9(4) . 8_665
O2 C4 C5 C6 112.1(4) 8_665 8_665
O2 C4 C5 C6 112.1(4) . .
O2 C4 C5 C6 -67.9(4) 8_665 .
F1 C3 C6 F2 2.9(10) . .
C2 C3 C6 F2 179.8(6) . .
F1 C3 C6 C5 179.5(6) . .
C2 C3 C6 C5 -3.5(10) . .
C6 C5 C6 F2 178.4(7) 8_665 .
C4 C5 C6 F2 -1.6(7) . .
C6 C5 C6 C3 1.7(5) 8_665 .
C4 C5 C6 C3 -178.3(5) . .
O1 C1 O1 Ca1 4.1(3) 8_665 .
C2 C1 O1 Ca1 -175.9(3) . .
O2 C4 O2 Ca1 121.5(6) 8_665 4_464
C5 C4 O2 Ca1 -58.5(6) . 4_464
Ca1 C4 O2 Ca1 121.5(6) 3 4_464
O2 C4 O2 Ca1 -0.001(2) 8_665 3
C5 C4 O2 Ca1 180.000(1) . 3
